data_4116632
loop_
_publ_author_name
'Douglas E. Berning'
'Bruce C. Noll'
'Daniel L. DuBois'

_publ_section_title
;
 Relative Hydride, Proton, and Hydrogen Atom Transfer Abilities of
 [HM(diphosphine)2]PF6 Complexes (M = Pt, Ni)
;
_journal_name_full 'Journal of the American Chemical Society'
_journal_page_first 11432
_journal_page_last 11447
_journal_paper_doi 10.1021/ja991888y
_journal_volume 121
_journal_year 1999
_chemical_formula_sum 'C20 H50 B2 F8 Ni O P4'
_chemical_formula_weight 662.81
_chemical_name_systematic
;
 ?
;
_space_group_IT_number 56
_symmetry_cell_setting orthorhombic
_symmetry_space_group_name_Hall '-P 2ab 2ac'
_symmetry_space_group_name_H-M 'P c c n'
_atom_sites_solution_hydrogens geom
_atom_sites_solution_primary direct
_atom_sites_solution_secondary difmap
_audit_creation_method SHELXL-97
_cell_angle_alpha 90.00
_cell_angle_beta 90.00
_cell_angle_gamma 90.00
_cell_formula_units_Z 4
_cell_length_a 17.7301(2)
_cell_length_b 10.91290(10)
_cell_length_c 15.77990(10)
_cell_measurement_reflns_used 8192
_cell_measurement_temperature 162(2)
_cell_measurement_theta_max 28.28
_cell_measurement_theta_min 2.19
_cell_volume 3053.20(5)
_computing_cell_refinement 'SAINT v4.05 (Siemens, 1995)'
_computing_data_collection 'SMART v4.05 (Siemens, 1995)'
_computing_data_reduction 'SAINT v4.05 (Siemens, 1995)'
_computing_molecular_graphics 'SHELXTL XP v5.03 (Siemens, 1994)'
_computing_publication_material 'CIFTAB 97-2 (Sheldrick, 1998)'
_computing_structure_refinement 'SHELXL-97 (Sheldrick, 1997)'
_computing_structure_solution 'SHELXS-97 (Sheldrick, 1990)'
_diffrn_ambient_temperature 162(2)
_diffrn_measured_fraction_theta_full 1.000
_diffrn_measured_fraction_theta_max 1.000
_diffrn_measurement_device_type 'Siemens SMART CCD'
_diffrn_measurement_method '\w scan'
_diffrn_radiation_monochromator graphite
_diffrn_radiation_source 'sealed tube'
_diffrn_radiation_type MoK\a
_diffrn_radiation_wavelength 0.71073
_diffrn_reflns_av_R_equivalents 0.0548
_diffrn_reflns_av_sigmaI/netI 0.0411
_diffrn_reflns_limit_h_max 23
_diffrn_reflns_limit_h_min -20
_diffrn_reflns_limit_k_max 14
_diffrn_reflns_limit_k_min -14
_diffrn_reflns_limit_l_max 16
_diffrn_reflns_limit_l_min -21
_diffrn_reflns_number 22340
_diffrn_reflns_theta_full 28.28
_diffrn_reflns_theta_max 28.28
_diffrn_reflns_theta_min 2.19
_exptl_absorpt_coefficient_mu 0.908
_exptl_absorpt_correction_T_max 0.9309
_exptl_absorpt_correction_T_min 0.5610
_exptl_absorpt_correction_type multi-scan
_exptl_absorpt_process_details 'Blessing, Acta Cryst. (1995) A51 33-38.'
_exptl_crystal_colour yellow
_exptl_crystal_density_diffrn 1.442
_exptl_crystal_description parallelepiped
_exptl_crystal_F_000 1392
_exptl_crystal_size_max 0.72
_exptl_crystal_size_mid 0.17
_exptl_crystal_size_min 0.08
_refine_diff_density_max 0.562
_refine_diff_density_min -0.320
_refine_diff_density_rms 0.067
_refine_ls_extinction_method none
_refine_ls_goodness_of_fit_ref 0.914
_refine_ls_hydrogen_treatment refall
_refine_ls_matrix_type full
_refine_ls_number_parameters 265
_refine_ls_number_reflns 3798
_refine_ls_number_restraints 0
_refine_ls_restrained_S_all 0.914
_refine_ls_R_factor_all 0.0438
_refine_ls_R_factor_gt 0.0316
_refine_ls_shift/su_max 0.001
_refine_ls_shift/su_mean 0.000
_refine_ls_structure_factor_coef Fsqd
_refine_ls_weighting_details 'calc w=1/[\s^2^(Fo^2^)+(0.0398P)^2^+1.4490P] where P=(Fo^2^+2Fc^2^)/3'
_refine_ls_weighting_scheme calc
_refine_ls_wR_factor_gt 0.0671
_refine_ls_wR_factor_ref 0.0731
_reflns_number_gt 3145
_reflns_number_total 3798
_reflns_threshold_expression >2sigma(I)
_cod_data_source_file ja991888y_3.cif
_cod_data_source_block '[Ni(depe)2](BF4)2'
_cod_database_code 4116632

loop_
_symmetry_equiv_pos_as_xyz
'x, y, z'
'-x+1/2, -y+1/2, z'
'-x, y+1/2, -z+1/2'
'x+1/2, -y, -z+1/2'
'-x, -y, -z'
'x-1/2, y-1/2, -z'
'x, -y-1/2, z-1/2'
'-x-1/2, y, z-1/2'

loop_
_atom_site_label
_atom_site_type_symbol
_atom_site_fract_x
_atom_site_fract_y
_atom_site_fract_z
_atom_site_U_iso_or_equiv
_atom_site_adp_type
_atom_site_occupancy
_atom_site_symmetry_multiplicity
_atom_site_calc_flag
_atom_site_refinement_flags
Ni Ni 0.5000 0.5000 0.5000 0.01247(8) Uani 1 2 d S
P1 P 0.46361(2) 0.30778(3) 0.47297(2) 0.01449(9) Uani 1 1 d .
P2 P 0.37826(2) 0.53317(3) 0.52673(2) 0.01501(9) Uani 1 1 d .
C1 C 0.51104(11) 0.19901(14) 0.54327(10) 0.0219(3) Uani 1 1 d .
H1A H 0.4872(12) 0.1196(19) 0.5343(13) 0.026(5) Uiso 1 1 d .
H1B H 0.5616(13) 0.1928(18) 0.5224(13) 0.027(5) Uiso 1 1 d .
C2 C 0.50543(12) 0.23612(18) 0.63659(11) 0.0294(4) Uani 1 1 d .
H2A H 0.5335(14) 0.181(2) 0.6696(15) 0.040(6) Uiso 1 1 d .
H2B H 0.4548(14) 0.234(2) 0.6539(14) 0.034(6) Uiso 1 1 d .
H2C H 0.5245(12) 0.317(2) 0.6458(13) 0.028(5) Uiso 1 1 d .
C3 C 0.47257(10) 0.24611(15) 0.36563(9) 0.0194(3) Uani 1 1 d .
H3A H 0.4545(13) 0.3082(19) 0.3264(13) 0.032(5) Uiso 1 1 d .
H3B H 0.5248(13) 0.2382(19) 0.3536(12) 0.026(5) Uiso 1 1 d .
C4 C 0.43085(11) 0.12479(16) 0.35183(12) 0.0272(4) Uani 1 1 d .
H4A H 0.4431(14) 0.095(2) 0.2962(17) 0.051(7) Uiso 1 1 d .
H4B H 0.3758(13) 0.137(2) 0.3528(13) 0.033(6) Uiso 1 1 d .
H4C H 0.4433(13) 0.068(2) 0.3939(15) 0.038(6) Uiso 1 1 d .
C5 C 0.36225(10) 0.28847(14) 0.49713(10) 0.0212(3) Uani 1 1 d .
H5A H 0.3359(13) 0.2966(18) 0.4431(13) 0.030(5) Uiso 1 1 d .
H5B H 0.3523(13) 0.207(2) 0.5207(13) 0.033(6) Uiso 1 1 d .
C6 C 0.33658(10) 0.38703(14) 0.55967(10) 0.0211(3) Uani 1 1 d .
H6A H 0.3549(11) 0.3702(16) 0.6156(12) 0.018(4) Uiso 1 1 d .
H6B H 0.2829(12) 0.3976(17) 0.5649(12) 0.022(5) Uiso 1 1 d .
C7 C 0.34174(10) 0.64138(14) 0.60494(9) 0.0186(3) Uani 1 1 d .
H7A H 0.3602(12) 0.7202(18) 0.5924(13) 0.026(5) Uiso 1 1 d .
H7B H 0.2886(12) 0.6448(17) 0.5976(12) 0.021(5) Uiso 1 1 d .
C8 C 0.36129(11) 0.60434(16) 0.69629(10) 0.0241(3) Uani 1 1 d .
H8A H 0.3492(14) 0.669(2) 0.7344(15) 0.042(6) Uiso 1 1 d .
H8B H 0.4131(14) 0.5833(19) 0.7019(13) 0.034(5) Uiso 1 1 d .
H8C H 0.3330(13) 0.534(2) 0.7142(14) 0.031(5) Uiso 1 1 d .
C9 C 0.33129(10) 0.57387(16) 0.42673(10) 0.0237(3) Uani 1 1 d .
H9A H 0.3452(13) 0.656(2) 0.4175(13) 0.035(6) Uiso 1 1 d .
H9B H 0.3535(13) 0.5247(19) 0.3832(14) 0.031(5) Uiso 1 1 d .
C10 C 0.24563(12) 0.5597(2) 0.42557(13) 0.0361(4) Uani 1 1 d .
H10A H 0.2267(13) 0.590(2) 0.3744(15) 0.042(6) Uiso 1 1 d .
H10B H 0.2216(16) 0.605(2) 0.4683(18) 0.054(7) Uiso 1 1 d .
H10C H 0.2319(17) 0.472(2) 0.4340(17) 0.058(8) Uiso 1 1 d .
B B 0.36307(12) 0.50604(16) 0.18569(13) 0.0250(4) Uani 1 1 d .
F1 F 0.31647(7) 0.59906(11) 0.21318(8) 0.0458(3) Uani 1 1 d .
F2 F 0.32360(9) 0.39505(12) 0.18319(9) 0.0577(4) Uani 1 1 d .
F3 F 0.38820(8) 0.53136(12) 0.10370(7) 0.0446(3) Uani 1 1 d .
F4 F 0.42359(7) 0.49455(10) 0.24034(7) 0.0357(3) Uani 1 1 d .
O O 0.2500 0.2500 0.30825(15) 0.0484(6) Uani 1 2 d S
H1O H 0.2678(18) 0.295(3) 0.2765(17) 0.059(9) Uiso 1 1 d .

loop_
_atom_site_aniso_label
_atom_site_aniso_U_11
_atom_site_aniso_U_22
_atom_site_aniso_U_33
_atom_site_aniso_U_23
_atom_site_aniso_U_13
_atom_site_aniso_U_12
Ni 0.01307(15) 0.01168(12) 0.01266(13) -0.00103(8) 0.00018(9) 0.00002(9)
P1 0.0170(2) 0.01235(16) 0.01410(17) -0.00082(13) -0.00034(14) -0.00058(13)
P2 0.0145(2) 0.01638(17) 0.01411(17) -0.00132(13) 0.00038(14) 0.00072(14)
C1 0.0280(10) 0.0173(7) 0.0205(7) 0.0042(5) -0.0048(6) -0.0009(6)
C2 0.0344(11) 0.0348(10) 0.0189(8) 0.0052(7) -0.0032(8) -0.0030(8)
C3 0.0212(9) 0.0207(7) 0.0164(7) -0.0044(5) -0.0012(6) -0.0014(6)
C4 0.0272(10) 0.0245(8) 0.0300(9) -0.0113(7) -0.0025(7) -0.0035(7)
C5 0.0191(8) 0.0197(7) 0.0247(8) -0.0035(6) 0.0022(6) -0.0038(6)
C6 0.0190(8) 0.0210(7) 0.0232(7) -0.0014(6) 0.0058(6) -0.0029(6)
C7 0.0169(8) 0.0210(7) 0.0177(7) -0.0016(5) 0.0002(6) 0.0039(6)
C8 0.0264(10) 0.0292(8) 0.0166(7) -0.0020(6) 0.0001(6) 0.0018(7)
C9 0.0225(9) 0.0321(8) 0.0163(7) -0.0013(6) -0.0024(6) 0.0016(7)
C10 0.0223(10) 0.0560(13) 0.0300(10) 0.0013(9) -0.0088(8) 0.0005(9)
B 0.0251(11) 0.0226(8) 0.0272(9) 0.0025(7) -0.0005(8) -0.0013(7)
F1 0.0396(7) 0.0485(7) 0.0493(7) 0.0001(6) 0.0011(6) 0.0193(6)
F2 0.0648(10) 0.0430(7) 0.0651(9) 0.0042(6) -0.0055(7) -0.0298(7)
F3 0.0557(8) 0.0520(7) 0.0262(6) 0.0057(5) 0.0037(5) 0.0006(6)
F4 0.0293(6) 0.0447(6) 0.0331(6) 0.0004(4) -0.0065(5) 0.0059(5)
O 0.0495(15) 0.0634(16) 0.0322(11) 0.000 0.000 -0.0068(12)

loop_
_atom_type_symbol
_atom_type_description
_atom_type_scat_dispersion_real
_atom_type_scat_dispersion_imag
_atom_type_scat_source
C C 0.0033 0.0016 'International Tables Vol C Tables 4.2.6.8 and 6.1.1.4'
H H 0.0000 0.0000 'International Tables Vol C Tables 4.2.6.8 and 6.1.1.4'
B B 0.0013 0.0007 'International Tables Vol C Tables 4.2.6.8 and 6.1.1.4'
O O 0.0106 0.0060 'International Tables Vol C Tables 4.2.6.8 and 6.1.1.4'
F F 0.0171 0.0103 'International Tables Vol C Tables 4.2.6.8 and 6.1.1.4'
P P 0.1023 0.0942 'International Tables Vol C Tables 4.2.6.8 and 6.1.1.4'
Ni Ni 0.3393 1.1124 'International Tables Vol C Tables 4.2.6.8 and 6.1.1.4'

loop_
_geom_angle_atom_site_label_1
_geom_angle_atom_site_label_2
_geom_angle_atom_site_label_3
_geom_angle
_geom_angle_site_symmetry_1
_geom_angle_site_symmetry_3
P2 Ni P2 180.0 . 5_666
P2 Ni P1 95.222(14) . 5_666
P2 Ni P1 84.778(14) 5_666 5_666
P2 Ni P1 84.778(14) . .
P2 Ni P1 95.222(14) 5_666 .
P1 Ni P1 180.0 5_666 .
C1 P1 C3 106.42(8) . .
C1 P1 C5 104.35(8) . .
C3 P1 C5 103.50(7) . .
C1 P1 Ni 111.12(5) . .
C3 P1 Ni 119.78(5) . .
C5 P1 Ni 110.37(5) . .
C7 P2 C6 103.18(7) . .
C7 P2 C9 105.26(7) . .
C6 P2 C9 105.72(8) . .
C7 P2 Ni 125.18(6) . .
C6 P2 Ni 107.62(6) . .
C9 P2 Ni 108.39(6) . .
C2 C1 P1 112.45(12) . .
C4 C3 P1 114.05(12) . .
C6 C5 P1 110.01(11) . .
C5 C6 P2 108.00(11) . .
C8 C7 P2 112.57(11) . .
C10 C9 P2 115.87(13) . .
F1 B F4 109.61(15) . .
F1 B F3 109.70(15) . .
F4 B F3 110.38(17) . .
F1 B F2 110.27(18) . .
F4 B F2 109.10(15) . .
F3 B F2 107.75(16) . .

loop_
_geom_bond_atom_site_label_1
_geom_bond_atom_site_label_2
_geom_bond_distance
_geom_bond_site_symmetry_2
Ni P2 2.2290(4) .
Ni P2 2.2290(4) 5_666
Ni P1 2.2358(3) 5_666
Ni P1 2.2358(3) .
P1 C1 1.8295(16) .
P1 C3 1.8294(15) .
P1 C5 1.8490(18) .
P2 C7 1.8267(15) .
P2 C6 1.8329(16) .
P2 C9 1.8387(16) .
C1 C2 1.531(2) .
C3 C4 1.532(2) .
C5 C6 1.529(2) .
C7 C8 1.537(2) .
C9 C10 1.527(3) .
B F1 1.379(2) .
B F4 1.382(2) .
B F3 1.396(2) .
B F2 1.399(2) .
